data_7226061
loop_
_publ_author_name
'B, Rajarathinam'
'Kandhasamy, kumaravel'
'Gnanasambandam, Vasuki'

_publ_section_title
;
 Green Chemistry Oriented Multi-Component Strategy to Hybrid Heterocycle
;
_journal_name_full 'RSC Adv.'
_journal_paper_doi 10.1039/C6RA11543H
_journal_year 2016
_chemical_absolute_configuration unk
_chemical_formula_moiety 'C18 H12 N4 O4'
_chemical_formula_sum 'C18 H12 N4 O4'
_chemical_formula_weight 348.32
_chemical_melting_point 273
_chemical_name_systematic
(4S)-2-amino-4-[(3R)-2-oxo-3,3a,4,5,6,7-hexahydro-2H-indol-3-yl]-6-[(oxoimino)-$l^{1}-oxidanyl]-4a,5,6,7,8,8a-hexahydro-4H-chromene-3-carbonitrile
_space_group_IT_number 2
_symmetry_cell_setting triclinic
_symmetry_space_group_name_Hall '-P 1'
_symmetry_space_group_name_H-M 'P -1'
_atom_sites_solution_hydrogens geom
_atom_sites_solution_primary direct
_atom_sites_solution_secondary difmap
_audit_creation_method 'WinGX routine CIF_UPDATE'
_audit_update_record
;
2014-06-27 deposited with the CCDC.
2016-07-27 downloaded from the CCDC.
;
_cell_angle_alpha 68.00(2)
_cell_angle_beta 70.789(19)
_cell_angle_gamma 71.259(3)
_cell_formula_units_Z 2
_cell_length_a 8.7120(17)
_cell_length_b 9.422(2)
_cell_length_c 12.348(3)
_cell_measurement_reflns_used 2681
_cell_measurement_temperature 293(2)
_cell_measurement_theta_max 25.000
_cell_measurement_theta_min 3.7950
_cell_volume 864.4(4)
_computing_cell_refinement
;
        CrysAlisPro, Agilent Technologies,
Version 1.171.36.21 (release 14-08-2012 CrysAlis171 .NET)
(compiled Sep 14 2012,17:21:16)
;
_computing_data_collection
;
       CrysAlisPro, Agilent Technologies,
Version 1.171.36.21 (release 14-08-2012 CrysAlis171 .NET)
(compiled Sep 14 2012,17:21:16
;
_computing_data_reduction
;
      CrysAlisPro, Agilent Technologies,
Version 1.171.36.21 (release 14-08-2012 CrysAlis171 .NET)
(compiled Sep 14 2012,17:21:16)
;
_computing_molecular_graphics
;
O. V. Dolomanov, L. J. Bourhis, R. J. Gildea, J. A. K. Howard and H. Puschmann,
OLEX2: a complete structure solution, refinement and analysis program.
        J. Appl. Cryst. (2009). 42, 339-341.
;
_computing_publication_material
;O. V. Dolomanov, L. J. Bourhis, R. J. Gildea, J. A. K. Howard and H. Puschmann,
OLEX2: a complete structure solution, refinement and analysis program.
J. Appl. Cryst. (2009). 42, 339-341.
;
_computing_structure_refinement 'SHELXL-97 (Sheldrick, 1997)'
_computing_structure_solution 'A short history of SHELX (Sheldrick, 2007)'
_diffrn_ambient_temperature 293(2)
_diffrn_detector_area_resol_mean 15.9821
_diffrn_measured_fraction_theta_full 0.991
_diffrn_measured_fraction_theta_max 0.991
_diffrn_measurement_device_type 'Xcalibur, Eos'
_diffrn_measurement_method '\w scans'
_diffrn_orient_matrix_UB_11 0.0013964000
_diffrn_orient_matrix_UB_12 -0.0029925000
_diffrn_orient_matrix_UB_13 -0.0587746000
_diffrn_orient_matrix_UB_21 -0.0129059000
_diffrn_orient_matrix_UB_22 0.0824142000
_diffrn_orient_matrix_UB_23 -0.0149210000
_diffrn_orient_matrix_UB_31 0.0887562000
_diffrn_orient_matrix_UB_32 -0.0016712000
_diffrn_orient_matrix_UB_33 -0.0209034000
_diffrn_radiation_monochromator graphite
_diffrn_radiation_type 'Mo K\a'
_diffrn_radiation_wavelength 0.71073
_diffrn_reflns_av_R_equivalents 0.0556
_diffrn_reflns_limit_h_max 10
_diffrn_reflns_limit_h_min -10
_diffrn_reflns_limit_k_max 11
_diffrn_reflns_limit_k_min -10
_diffrn_reflns_limit_l_max 14
_diffrn_reflns_limit_l_min -14
_diffrn_reflns_number 6710
_diffrn_reflns_theta_full 25.00
_diffrn_reflns_theta_max 25
_diffrn_reflns_theta_min 4.33
_diffrn_source 'Enhance (Mo) X-ray Source'
_exptl_absorpt_coefficient_mu 0.098
_exptl_absorpt_correction_T_max 0.991
_exptl_absorpt_correction_T_min 0.972
_exptl_absorpt_correction_type multi-scan
_exptl_absorpt_process_details
;
        CrysAlisPro, Oxford Diffraction Ltd.,
        Version 1.171.34.44 (release 25-10-2010 CrysAlis171 .NET)
        (compiled Oct 25 2010,18:11:34)
        Empirical absorption correction using spherical harmonics,
 implemented in SCALE3 ABSPACK scaling algorithm.
;
_exptl_crystal_colour colorless
_exptl_crystal_density_diffrn 1.338
_exptl_crystal_density_method 'not measured'
_exptl_crystal_description block
_exptl_crystal_F_000 360
_exptl_crystal_recrystallization_method 'Re-crystallisation from solvent: Acetonitrile'
_refine_diff_density_max 0.349
_refine_diff_density_min -0.171
_refine_diff_density_rms 0.046
_refine_ls_extinction_method none
_refine_ls_goodness_of_fit_ref 0.99
_refine_ls_hydrogen_treatment mixed
_refine_ls_matrix_type full
_refine_ls_number_parameters 235
_refine_ls_number_reflns 3028
_refine_ls_number_restraints 0
_refine_ls_restrained_S_all 0.99
_refine_ls_R_factor_all 0.1381
_refine_ls_R_factor_gt 0.0715
_refine_ls_shift/su_max 0.000
_refine_ls_shift/su_mean 0.000
_refine_ls_structure_factor_coef Fsqd
_refine_ls_weighting_details 'calc w=1/[\s^2^(Fo^2^)+(0.1000P)^2^+0.0000P] where P=(Fo^2^+2Fc^2^)/3'
_refine_ls_weighting_scheme calc
_refine_ls_wR_factor_gt 0.1809
_refine_ls_wR_factor_ref 0.2290
_reflns_number_gt 1492
_reflns_number_total 3028
_reflns_threshold_expression >2sigma(I)
_cod_data_source_file c6ra11543h2.cif
_cod_data_source_block FINAL
_cod_depositor_comments
;
The following automatic conversions were performed:

'_exptl_absorpt_correction_type' value 'MULTI-SCAN' changed to
'multi-scan' according to
/usr/data/users/saulius/crontab/automatic-downloads/rss-feeds/RSC/lib/dictionaries/cif_core.dic
dictionary named 'cif_core.dic' version 2.4.2 from 2011-04-26.

Automatic conversion script
Id: cif_fix_values 4268 2015-11-12 08:31:59Z antanas 
;
_cod_original_cell_volume 864.5(3)
_cod_original_sg_symbol_Hall 'P 1'
_cod_original_sg_symbol_H-M 'P-1 '
_cod_database_code 7226061

loop_
_symmetry_equiv_pos_as_xyz
'x, y, z'
'-x, -y, -z'

loop_
_atom_site_label
_atom_site_type_symbol
_atom_site_fract_x
_atom_site_fract_y
_atom_site_fract_z
_atom_site_U_iso_or_equiv
_atom_site_adp_type
_atom_site_occupancy
_atom_site_symmetry_multiplicity
_atom_site_calc_flag
_atom_site_refinement_flags
O1 O 0.2896(3) 0.2258(3) 0.1524(2) 0.0672(8) Uani 1 1 d .
N1 N 0.3740(4) 0.0218(3) 0.3006(3) 0.0732(11) Uani 1 1 d .
H1A H 0.4154 -0.0243 0.3627 0.088 Uiso 1 1 calc R
H1B H 0.3436 -0.0319 0.2715 0.088 Uiso 1 1 calc R
C9 C 0.2717(4) 0.3825(4) 0.0841(3) 0.0528(9) Uani 1 1 d .
C3 C 0.3488(4) 0.4517(4) 0.2348(3) 0.0484(9) Uani 1 1 d .
H3 H 0.4475 0.4929 0.2161 0.058 Uiso 1 1 calc R
C4 C 0.2984(4) 0.4950(4) 0.1180(3) 0.0494(9) Uani 1 1 d .
C10 C 0.4724(5) 0.2127(4) 0.3840(3) 0.0564(10) Uani 1 1 d .
C1 C 0.3568(4) 0.1764(4) 0.2494(3) 0.0512(9) Uani 1 1 d .
O4 O 0.2959(4) 0.7734(3) 0.2600(3) 0.0818(9) Uani 1 1 d .
C5 C 0.2737(5) 0.6467(4) 0.0422(3) 0.0628(10) Uani 1 1 d .
H5 H 0.2944 0.7253 0.0602 0.075 Uiso 1 1 calc R
C18 C 0.0385(4) 0.5023(4) 0.3491(3) 0.0491(9) Uani 1 1 d .
C2 C 0.3983(4) 0.2761(4) 0.2844(3) 0.0475(9) Uani 1 1 d .
C11 C 0.2119(4) 0.5251(4) 0.3280(3) 0.0467(9) Uani 1 1 d .
H11 H 0.2449 0.4818 0.4047 0.056 Uiso 1 1 calc R
C8 C 0.2226(5) 0.4171(5) -0.0211(3) 0.0698(11) Uani 1 1 d .
H8 H 0.2092 0.3382 -0.0429 0.084 Uiso 1 1 calc R
N2 N 0.5313(5) 0.1667(4) 0.4650(3) 0.0823(11) Uani 1 1 d .
C6 C 0.2195(5) 0.6832(5) -0.0585(3) 0.0724(12) Uani 1 1 d .
N4 N 0.0248(4) 0.7643(4) 0.2834(3) 0.0699(10) Uani 1 1 d .
H4 H -0.0181 0.8635 0.2618 0.084 Uiso 1 1 calc R
C12 C 0.1874(6) 0.7028(5) 0.2871(3) 0.0611(10) Uani 1 1 d .
N3 N 0.1849(6) 0.8479(6) -0.1338(4) 0.1061(16) Uani 1 1 d .
C13 C -0.0659(5) 0.6495(5) 0.3186(3) 0.0603(10) Uani 1 1 d .
C17 C -0.0242(5) 0.3703(5) 0.3928(3) 0.0648(11) Uani 1 1 d .
H17 H 0.0442 0.2711 0.416 0.078 Uiso 1 1 calc R
O3 O 0.1189(6) 0.8793(4) -0.2148(3) 0.1415(17) Uani 1 1 d .
C14 C -0.2329(6) 0.6687(7) 0.3265(4) 0.0881(15) Uani 1 1 d .
H14 H -0.3017 0.768 0.3044 0.106 Uiso 1 1 calc R
C7 C 0.1943(5) 0.5711(6) -0.0922(3) 0.0804(14) Uani 1 1 d .
H7 H 0.1587 0.5986 -0.162 0.097 Uiso 1 1 calc R
C16 C -0.1932(6) 0.3877(8) 0.4017(4) 0.0873(15) Uani 1 1 d .
H16 H -0.2375 0.2992 0.4303 0.105 Uiso 1 1 calc R
O2 O 0.2189(6) 0.9461(5) -0.1069(4) 0.1421(18) Uani 1 1 d .
C15 C -0.2935(6) 0.5338(10) 0.3687(4) 0.0993(18) Uani 1 1 d .
H15 H -0.4053 0.5429 0.3746 0.119 Uiso 1 1 calc R

loop_
_atom_site_aniso_label
_atom_site_aniso_U_11
_atom_site_aniso_U_22
_atom_site_aniso_U_33
_atom_site_aniso_U_23
_atom_site_aniso_U_13
_atom_site_aniso_U_12
O1 0.093(2) 0.0576(16) 0.0696(15) -0.0098(13) -0.0471(15) -0.0239(15)
N1 0.118(3) 0.0395(18) 0.085(2) -0.0110(16) -0.058(2) -0.0223(19)
C9 0.050(2) 0.053(2) 0.053(2) -0.0082(17) -0.0218(17) -0.0081(18)
C3 0.049(2) 0.0430(19) 0.059(2) -0.0101(16) -0.0220(17) -0.0147(16)
C4 0.0388(19) 0.052(2) 0.0495(18) -0.0107(17) -0.0091(15) -0.0069(17)
C10 0.071(3) 0.039(2) 0.073(2) -0.0114(18) -0.034(2) -0.0185(19)
C1 0.055(2) 0.050(2) 0.058(2) -0.0159(17) -0.0233(18) -0.0128(18)
O4 0.103(2) 0.0568(18) 0.105(2) -0.0230(16) -0.0300(18) -0.0379(17)
C5 0.061(2) 0.055(2) 0.055(2) -0.0072(19) -0.0134(19) -0.004(2)
C18 0.048(2) 0.065(2) 0.0424(18) -0.0193(17) -0.0092(16) -0.0216(19)
C2 0.048(2) 0.045(2) 0.059(2) -0.0140(17) -0.0255(17) -0.0105(17)
C11 0.054(2) 0.0383(19) 0.0556(19) -0.0132(15) -0.0248(17) -0.0102(16)
C8 0.070(3) 0.080(3) 0.062(2) -0.019(2) -0.032(2) -0.007(2)
N2 0.116(3) 0.059(2) 0.097(2) -0.0070(19) -0.068(2) -0.028(2)
C6 0.068(3) 0.065(3) 0.054(2) -0.004(2) -0.013(2) 0.006(2)
N4 0.081(2) 0.0465(19) 0.072(2) -0.0124(16) -0.0253(19) -0.0001(19)
C12 0.074(3) 0.050(2) 0.067(2) -0.0215(19) -0.025(2) -0.011(2)
N3 0.117(4) 0.081(3) 0.071(3) 0.001(2) -0.029(2) 0.019(3)
C13 0.053(2) 0.070(3) 0.057(2) -0.022(2) -0.0206(19) -0.003(2)
C17 0.070(3) 0.079(3) 0.060(2) -0.025(2) -0.0111(19) -0.034(2)
O3 0.197(4) 0.102(3) 0.089(2) -0.011(2) -0.076(3) 0.037(3)
C14 0.063(3) 0.127(4) 0.074(3) -0.041(3) -0.025(2) 0.001(3)
C7 0.074(3) 0.097(4) 0.054(2) -0.013(2) -0.026(2) 0.001(3)
C16 0.074(3) 0.143(5) 0.077(3) -0.047(3) -0.004(3) -0.064(4)
O2 0.195(5) 0.069(3) 0.132(3) 0.012(2) -0.062(3) -0.016(3)
C15 0.058(3) 0.183(6) 0.077(3) -0.058(4) -0.016(3) -0.030(4)

loop_
_atom_type_symbol
_atom_type_description
_atom_type_scat_dispersion_real
_atom_type_scat_dispersion_imag
_atom_type_scat_source
C C 0.0033 0.0016 'International Tables Vol C Tables 4.2.6.8 and 6.1.1.4'
H H 0 0 'International Tables Vol C Tables 4.2.6.8 and 6.1.1.4'
N N 0.0061 0.0033 'International Tables Vol C Tables 4.2.6.8 and 6.1.1.4'
O O 0.0106 0.006 'International Tables Vol C Tables 4.2.6.8 and 6.1.1.4'

loop_
_geom_angle_atom_site_label_1
_geom_angle_atom_site_label_2
_geom_angle_atom_site_label_3
_geom_angle
C1 O1 C9 118.5(3)
C1 N1 H1A 120
C1 N1 H1B 120
H1A N1 H1B 120
C4 C9 O1 123.0(3)
C4 C9 C8 122.8(3)
O1 C9 C8 114.2(3)
C2 C3 C4 109.6(3)
C2 C3 C11 111.7(3)
C4 C3 C11 112.7(3)
C2 C3 H3 107.5
C4 C3 H3 107.5
C11 C3 H3 107.5
C5 C4 C9 116.8(3)
C5 C4 C3 122.4(3)
C9 C4 C3 120.8(3)
N2 C10 C2 177.5(4)
N1 C1 C2 126.9(3)
N1 C1 O1 110.7(3)
C2 C1 O1 122.4(3)
C6 C5 C4 121.0(4)
C6 C5 H5 119.5
C4 C5 H5 119.5
C17 C18 C13 120.0(4)
C17 C18 C11 132.1(3)
C13 C18 C11 107.8(3)
C1 C2 C10 118.2(3)
C1 C2 C3 123.3(3)
C10 C2 C3 118.0(3)
C18 C11 C12 103.3(3)
C18 C11 C3 115.2(3)
C12 C11 C3 111.2(3)
C18 C11 H11 109
C12 C11 H11 109
C3 C11 H11 109
C7 C8 C9 118.3(4)
C7 C8 H8 120.8
C9 C8 H8 120.8
C5 C6 C7 122.0(4)
C5 C6 N3 119.6(5)
C7 C6 N3 118.4(4)
C12 N4 C13 113.0(3)
C12 N4 H4 123.5
C13 N4 H4 123.5
O4 C12 N4 127.7(4)
O4 C12 C11 125.6(4)
N4 C12 C11 106.7(4)
O3 N3 O2 124.3(5)
O3 N3 C6 118.0(6)
O2 N3 C6 117.6(5)
C14 C13 C18 122.0(4)
C14 C13 N4 128.9(4)
C18 C13 N4 109.2(3)
C18 C17 C16 118.7(4)
C18 C17 H17 120.6
C16 C17 H17 120.6
C13 C14 C15 117.2(5)
C13 C14 H14 121.4
C15 C14 H14 121.4
C6 C7 C8 119.0(4)
C6 C7 H7 120.5
C8 C7 H7 120.5
C15 C16 C17 120.4(5)
C15 C16 H16 119.8
C17 C16 H16 119.8
C16 C15 C14 121.7(4)
C16 C15 H15 119.2
C14 C15 H15 119.2

loop_
_geom_bond_atom_site_label_1
_geom_bond_atom_site_label_2
_geom_bond_distance
O1 C1 1.365(4)
O1 C9 1.386(4)
N1 C1 1.333(4)
N1 H1A 0.86
N1 H1B 0.86
C9 C4 1.382(5)
C9 C8 1.391(5)
C3 C2 1.502(4)
C3 C4 1.516(4)
C3 C11 1.545(5)
C3 H3 0.98
C4 C5 1.377(5)
C10 N2 1.149(4)
C10 C2 1.418(4)
C1 C2 1.351(4)
O4 C12 1.215(4)
C5 C6 1.360(5)
C5 H5 0.93
C18 C17 1.369(5)
C18 C13 1.384(5)
C18 C11 1.518(4)
C11 C12 1.520(5)
C11 H11 0.98
C8 C7 1.376(6)
C8 H8 0.93
C6 C7 1.369(6)
C6 N3 1.472(6)
N4 C12 1.357(5)
N4 C13 1.398(5)
N4 H4 0.86
N3 O3 1.211(5)
N3 O2 1.234(6)
C13 C14 1.382(5)
C17 C16 1.400(6)
C17 H17 0.93
C14 C15 1.386(7)
C14 H14 0.93
C7 H7 0.93
C16 C15 1.366(7)
C16 H16 0.93
C15 H15 0.93

loop_
_geom_hbond_atom_site_label_D
_geom_hbond_atom_site_label_H
_geom_hbond_atom_site_label_A
_geom_hbond_distance_DH
_geom_hbond_distance_HA
_geom_hbond_distance_DA
_geom_hbond_angle_DHA
_geom_hbond_site_symmetry_A
N1 H1A N2 0.86 2.16 2.999(4) 166.1 2_656
N1 H1B O4 0.86 2.07 2.884(4) 157.8 1_545
N4 H4 O3 0.86 2.21 3.071(5) 175.7 2_575
C16 H16 N2 0.93 2.54 3.386(6) 151.5 1_455

loop_
_geom_torsion_atom_site_label_1
_geom_torsion_atom_site_label_2
_geom_torsion_atom_site_label_3
_geom_torsion_atom_site_label_4
_geom_torsion
C1 O1 C9 C4 -8.5(5)
C1 O1 C9 C8 172.1(3)
O1 C9 C4 C5 -179.1(3)
C8 C9 C4 C5 0.2(5)
O1 C9 C4 C3 -0.4(5)
C8 C9 C4 C3 178.8(3)
C2 C3 C4 C5 -169.0(3)
C11 C3 C4 C5 66.0(4)
C2 C3 C4 C9 12.5(4)
C11 C3 C4 C9 -112.6(3)
C9 O1 C1 N1 -176.4(3)
C9 O1 C1 C2 3.4(5)
C9 C4 C5 C6 2.4(5)
C3 C4 C5 C6 -176.3(3)
N1 C1 C2 C10 1.8(6)
O1 C1 C2 C10 -178.0(3)
N1 C1 C2 C3 -169.4(3)
O1 C1 C2 C3 10.9(5)
N2 C10 C2 C1 -166(10)
N2 C10 C2 C3 6(10)
C4 C3 C2 C1 -17.8(5)
C11 C3 C2 C1 107.9(4)
C4 C3 C2 C10 171.0(3)
C11 C3 C2 C10 -63.3(4)
C17 C18 C11 C12 -175.9(3)
C13 C18 C11 C12 2.2(3)
C17 C18 C11 C3 62.6(4)
C13 C18 C11 C3 -119.3(3)
C2 C3 C11 C18 -74.4(3)
C4 C3 C11 C18 49.6(4)
C2 C3 C11 C12 168.5(3)
C4 C3 C11 C12 -67.5(4)
C4 C9 C8 C7 -2.2(6)
O1 C9 C8 C7 177.2(3)
C4 C5 C6 C7 -3.0(6)
C4 C5 C6 N3 176.4(4)
C13 N4 C12 O4 178.9(4)
C13 N4 C12 C11 0.8(4)
C18 C11 C12 O4 -179.9(4)
C3 C11 C12 O4 -55.7(5)
C18 C11 C12 N4 -1.8(3)
C3 C11 C12 N4 122.4(3)
C5 C6 N3 O3 -171.7(4)
C7 C6 N3 O3 7.8(7)
C5 C6 N3 O2 5.4(7)
C7 C6 N3 O2 -175.2(5)
C17 C18 C13 C14 -2.5(5)
C11 C18 C13 C14 179.2(3)
C17 C18 C13 N4 176.5(3)
C11 C18 C13 N4 -1.8(4)
C12 N4 C13 C14 179.6(4)
C12 N4 C13 C18 0.7(4)
C13 C18 C17 C16 2.2(5)
C11 C18 C17 C16 -179.9(3)
C18 C13 C14 C15 1.2(6)
N4 C13 C14 C15 -177.6(4)
C5 C6 C7 C8 0.9(6)
N3 C6 C7 C8 -178.5(4)
C9 C8 C7 C6 1.6(6)
C18 C17 C16 C15 -0.8(6)
C17 C16 C15 C14 -0.5(7)
C13 C14 C15 C16 0.3(7)
